data_7210987
loop_
_publ_author_name
'Hu, Fei-Long'
'Mi, Yan'
'Gu, Yun-Qiong'
'Zhu, Li-Gang'
'Yang, Sheng-Lan'
'Wei, Han'
'Lang, Jian-Ping'

_publ_section_title
;
 Structure diversities of ten entangled coordination polymers assembled
 from reactions of Co(ii) or Ni(ii) salts with 5-(pyridin-4-yl)isophthalic
 acid in the absence or presence of auxiliary N-donor ligands
;
_journal_issue 45
_journal_name_full CrystEngComm
_journal_page_first 9553
_journal_paper_doi 10.1039/c3ce41059e
_journal_volume 15
_journal_year 2013
_chemical_formula_sum 'C13 H13 Co N O7'
_chemical_formula_weight 354.17
_chemical_name_systematic
; 
 ? 
;
_space_group_IT_number 15
_symmetry_space_group_name_Hall '-C 2yc'
_symmetry_space_group_name_H-M 'C 1 2/c 1'
_atom_sites_solution_hydrogens geom
_atom_sites_solution_primary direct
_atom_sites_solution_secondary difmap
_audit_creation_method SHELXL-97
_cell_angle_alpha 90.00
_cell_angle_beta 104.207(12)
_cell_angle_gamma 90.00
_cell_formula_units_Z 8
_cell_length_a 17.465(18)
_cell_length_b 9.797(10)
_cell_length_c 16.253(16)
_cell_measurement_temperature 296(2)
_cell_volume 2696(5)
_computing_structure_refinement 'SHELXL-97 (Sheldrick, 1997)'
_computing_structure_solution 'SHELXS-97 (Sheldrick, 1990)'
_diffrn_ambient_temperature 296(2)
_diffrn_measured_fraction_theta_full 0.997
_diffrn_measured_fraction_theta_max 0.997
_diffrn_radiation_monochromator graphite
_diffrn_radiation_source 'fine-focus sealed tube'
_diffrn_radiation_type MoK\a
_diffrn_radiation_wavelength 0.71073
_diffrn_reflns_av_R_equivalents 0.0357
_diffrn_reflns_av_sigmaI/netI 0.0362
_diffrn_reflns_limit_h_max 20
_diffrn_reflns_limit_h_min -20
_diffrn_reflns_limit_k_max 11
_diffrn_reflns_limit_k_min -11
_diffrn_reflns_limit_l_max 19
_diffrn_reflns_limit_l_min -19
_diffrn_reflns_number 7262
_diffrn_reflns_theta_full 25.01
_diffrn_reflns_theta_max 25.01
_diffrn_reflns_theta_min 2.41
_exptl_absorpt_coefficient_mu 1.310
_exptl_absorpt_correction_T_max 0.7796
_exptl_absorpt_correction_T_min 0.7796
_exptl_crystal_density_diffrn 1.745
_exptl_crystal_density_method 'not measured'
_exptl_crystal_F_000 1448
_exptl_crystal_size_max 0.20
_exptl_crystal_size_mid 0.20
_exptl_crystal_size_min 0.20
_refine_diff_density_max 0.359
_refine_diff_density_min -0.393
_refine_diff_density_rms 0.066
_refine_ls_extinction_method none
_refine_ls_goodness_of_fit_ref 1.050
_refine_ls_hydrogen_treatment mixed
_refine_ls_matrix_type full
_refine_ls_number_parameters 199
_refine_ls_number_reflns 2374
_refine_ls_number_restraints 0
_refine_ls_restrained_S_all 1.050
_refine_ls_R_factor_all 0.0467
_refine_ls_R_factor_gt 0.0345
_refine_ls_shift/su_max 0.000
_refine_ls_shift/su_mean 0.000
_refine_ls_structure_factor_coef Fsqd
_refine_ls_weighting_details 'calc w=1/[\s^2^(Fo^2^)+(0.0502P)^2^+0.5983P] where P=(Fo^2^+2Fc^2^)/3'
_refine_ls_weighting_scheme calc
_refine_ls_wR_factor_gt 0.0864
_refine_ls_wR_factor_ref 0.0912
_reflns_number_gt 1915
_reflns_number_total 2374
_reflns_threshold_expression >2sigma(I)
_cod_data_source_file c3ce41059e.txt
_cod_data_source_block 1
_cod_database_code 7210987

loop_
_symmetry_equiv_pos_as_xyz
'x, y, z'
'-x, y, -z+1/2'
'x+1/2, y+1/2, z'
'-x+1/2, y+1/2, -z+1/2'
'-x, -y, -z'
'x, -y, z-1/2'
'-x+1/2, -y+1/2, -z'
'x+1/2, -y+1/2, z-1/2'

loop_
_atom_site_label
_atom_site_type_symbol
_atom_site_fract_x
_atom_site_fract_y
_atom_site_fract_z
_atom_site_U_iso_or_equiv
_atom_site_adp_type
_atom_site_occupancy
_atom_site_symmetry_multiplicity
_atom_site_calc_flag
_atom_site_refinement_flags
Co1 Co 0.35340(2) 0.44400(4) 0.23412(2) 0.02593(16) Uani 1 1 d .
O3 O 0.27805(11) 0.4526(2) 0.31514(13) 0.0366(5) Uani 1 1 d .
H3B H 0.2320 0.5058 0.3082 0.044 Uiso 1 1 d R
H3 H 0.3041 0.4554 0.3645 0.055 Uiso 1 1 d R
C6 C 0.43945(14) 1.0529(3) 0.31676(16) 0.0188(6) Uani 1 1 d .
O1 O 0.42690(11) 0.4119(2) 0.14456(13) 0.0336(5) Uani 1 1 d .
H1C H 0.4647 0.4828 0.1396 0.040 Uiso 1 1 d R
H1B H 0.4598 0.3525 0.1628 0.050 Uiso 1 1 d R
C7 C 0.41614(14) 0.9214(3) 0.29226(17) 0.0191(6) Uani 1 1 d .
H7 H 0.3720 0.9065 0.2477 0.023 Uiso 1 1 calc R
C4 C 0.55258(14) 0.9651(3) 0.42235(16) 0.0187(6) Uani 1 1 d .
N1 N 0.25947(12) 0.4690(2) 0.12653(14) 0.0253(5) Uani 1 1 d .
O2 O 0.42074(10) 0.29093(19) 0.29643(13) 0.0324(5) Uani 1 1 d .
O6 O 0.33002(10) 1.1566(2) 0.21911(13) 0.0377(6) Uani 1 1 d .
C2 C 0.45837(14) 0.8122(3) 0.33396(17) 0.0196(6) Uani 1 1 d .
O4 O 0.38614(12) 0.6443(2) 0.24110(14) 0.0412(6) Uani 1 1 d .
C5 C 0.50744(14) 1.0736(3) 0.38169(16) 0.0201(6) Uani 1 1 d .
H5 H 0.5229 1.1623 0.3982 0.024 Uiso 1 1 calc R
C3 C 0.52648(14) 0.8343(3) 0.39817(16) 0.0216(6) Uani 1 1 d .
H3A H 0.5549 0.7599 0.4253 0.026 Uiso 1 1 calc R
C1 C 0.43190(15) 0.6687(3) 0.31236(19) 0.0277(7) Uani 1 1 d .
O5 O 0.45556(12) 0.5776(2) 0.36674(16) 0.0459(6) Uani 1 1 d .
C8 C 0.39269(15) 1.1728(3) 0.27391(17) 0.0233(6) Uani 1 1 d .
C11 C 0.16848(16) 0.6185(3) 0.03626(19) 0.0347(8) Uani 1 1 d .
H11 H 0.1530 0.7080 0.0219 0.042 Uiso 1 1 calc R
C12 C 0.23320(16) 0.5938(3) 0.1020(2) 0.0350(8) Uani 1 1 d .
H12 H 0.2602 0.6682 0.1309 0.042 Uiso 1 1 calc R
C9 C 0.62573(14) 0.9889(3) 0.49099(16) 0.0198(6) Uani 1 1 d .
C10 C 0.65490(16) 1.1169(3) 0.51526(19) 0.0352(8) Uani 1 1 d .
H10 H 0.6306 1.1929 0.4857 0.042 Uiso 1 1 calc R
C13 C 0.21965(16) 0.3656(3) 0.08279(19) 0.0331(8) Uani 1 1 d .
H13 H 0.2363 0.2771 0.0985 0.040 Uiso 1 1 calc R
O7 O 0.37272(17) 0.4700(3) 0.47524(16) 0.0748(9) Uani 1 1 d .
H7D H 0.3639 0.5559 0.4652 0.090 Uiso 1 1 d R
H7C H 0.3738 0.4996 0.5257 0.090 Uiso 1 1 d R

loop_
_atom_site_aniso_label
_atom_site_aniso_U_11
_atom_site_aniso_U_22
_atom_site_aniso_U_33
_atom_site_aniso_U_23
_atom_site_aniso_U_13
_atom_site_aniso_U_12
Co1 0.0234(2) 0.0212(2) 0.0268(3) 0.00159(17) -0.00600(15) 0.00373(16)
O3 0.0277(10) 0.0420(13) 0.0356(13) -0.0011(10) -0.0007(9) 0.0069(9)
C6 0.0177(12) 0.0203(14) 0.0173(14) 0.0026(12) 0.0020(10) 0.0005(10)
O1 0.0300(10) 0.0291(12) 0.0394(13) 0.0024(10) 0.0040(9) 0.0034(9)
C7 0.0162(12) 0.0190(15) 0.0194(14) -0.0011(11) -0.0008(10) -0.0018(10)
C4 0.0194(12) 0.0185(15) 0.0164(13) -0.0007(12) 0.0008(10) -0.0011(10)
N1 0.0225(11) 0.0241(13) 0.0246(13) -0.0009(11) -0.0036(9) 0.0019(10)
O2 0.0292(10) 0.0160(11) 0.0467(13) 0.0040(9) -0.0008(9) 0.0022(8)
O6 0.0242(10) 0.0349(13) 0.0434(13) 0.0141(10) -0.0121(9) 0.0004(9)
C2 0.0189(12) 0.0194(15) 0.0198(14) -0.0029(12) 0.0034(10) -0.0016(11)
O4 0.0403(11) 0.0295(13) 0.0464(14) -0.0163(11) -0.0034(10) -0.0091(10)
C5 0.0209(13) 0.0152(14) 0.0217(15) -0.0014(11) 0.0005(11) -0.0037(10)
C3 0.0212(13) 0.0181(15) 0.0218(15) 0.0030(12) -0.0020(11) 0.0023(11)
C1 0.0200(13) 0.0204(16) 0.0418(19) -0.0071(14) 0.0059(13) -0.0005(11)
O5 0.0409(12) 0.0184(12) 0.0741(18) 0.0070(11) 0.0057(12) 0.0017(10)
C8 0.0223(13) 0.0206(16) 0.0261(16) 0.0068(13) 0.0041(11) 0.0026(11)
C11 0.0320(15) 0.0200(16) 0.0414(19) 0.0014(14) -0.0118(13) -0.0028(12)
C12 0.0301(15) 0.0227(16) 0.041(2) -0.0020(14) -0.0116(13) -0.0040(13)
C9 0.0212(12) 0.0208(14) 0.0160(14) 0.0000(12) 0.0018(10) -0.0013(11)
C10 0.0355(16) 0.0224(16) 0.0353(18) 0.0062(14) -0.0150(14) -0.0019(13)
C13 0.0346(15) 0.0200(16) 0.0345(18) 0.0002(14) -0.0114(13) 0.0044(13)
O7 0.095(2) 0.086(2) 0.0353(16) -0.0043(15) 0.0018(14) -0.0102(18)

loop_
_atom_type_symbol
_atom_type_description
_atom_type_scat_dispersion_real
_atom_type_scat_dispersion_imag
_atom_type_scat_source
C C 0.0033 0.0016 'International Tables Vol C Tables 4.2.6.8 and 6.1.1.4'
H H 0.0000 0.0000 'International Tables Vol C Tables 4.2.6.8 and 6.1.1.4'
N N 0.0061 0.0033 'International Tables Vol C Tables 4.2.6.8 and 6.1.1.4'
O O 0.0106 0.0060 'International Tables Vol C Tables 4.2.6.8 and 6.1.1.4'
Co Co 0.3494 0.9721 'International Tables Vol C Tables 4.2.6.8 and 6.1.1.4'

loop_
_geom_angle_atom_site_label_1
_geom_angle_atom_site_label_2
_geom_angle_atom_site_label_3
_geom_angle
_geom_angle_site_symmetry_1
_geom_angle_site_symmetry_3
O2 Co1 O4 124.48(10) . .
O2 Co1 O3 95.39(10) . .
O4 Co1 O3 97.94(9) . .
O2 Co1 N1 138.18(9) . .
O4 Co1 N1 94.88(9) . .
O3 Co1 N1 92.07(12) . .
O2 Co1 O1 82.07(10) . .
O4 Co1 O1 88.47(9) . .
O3 Co1 O1 173.44(8) . .
N1 Co1 O1 85.91(12) . .
Co1 O3 H3B 127.0 . .
Co1 O3 H3 109.6 . .
H3B O3 H3 110.6 . .
C7 C6 C5 119.3(2) . .
C7 C6 C8 120.6(2) . .
C5 C6 C8 120.2(2) . .
Co1 O1 H1C 118.2 . .
Co1 O1 H1B 109.5 . .
H1C O1 H1B 96.1 . .
C2 C7 C6 119.9(2) . .
C2 C7 H7 120.1 . .
C6 C7 H7 120.1 . .
C3 C4 C5 117.6(2) . .
C3 C4 C9 121.2(2) . .
C5 C4 C9 121.2(2) . .
C13 N1 C12 116.2(2) . .
C13 N1 Co1 123.73(19) . .
C12 N1 Co1 119.89(18) . .
C8 O2 Co1 113.26(17) 1_545 .
C7 C2 C3 120.2(2) . .
C7 C2 C1 121.1(2) . .
C3 C2 C1 118.7(2) . .
C1 O4 Co1 109.9(2) . .
C4 C5 C6 121.8(2) . .
C4 C5 H5 119.1 . .
C6 C5 H5 119.1 . .
C4 C3 C2 121.2(2) . .
C4 C3 H3A 119.4 . .
C2 C3 H3A 119.4 . .
O5 C1 O4 122.7(3) . .
O5 C1 C2 118.3(3) . .
O4 C1 C2 119.0(3) . .
O6 C8 O2 122.1(2) . 1_565
O6 C8 C6 121.1(2) . .
O2 C8 C6 116.8(2) 1_565 .
C12 C11 C9 120.7(3) . 8_465
C12 C11 H11 119.7 . .
C9 C11 H11 119.7 8_465 .
N1 C12 C11 123.5(3) . .
N1 C12 H12 118.2 . .
C11 C12 H12 118.2 . .
C10 C9 C11 115.2(2) . 8_566
C10 C9 C4 123.0(2) . .
C11 C9 C4 121.8(2) 8_566 .
C9 C10 C13 121.0(3) . 8_566
C9 C10 H10 119.5 . .
C13 C10 H10 119.5 8_566 .
N1 C13 C10 123.3(3) . 8_465
N1 C13 H13 118.4 . .
C10 C13 H13 118.4 8_465 .
H7D O7 H7C 79.3 . .

loop_
_geom_bond_atom_site_label_1
_geom_bond_atom_site_label_2
_geom_bond_distance
_geom_bond_site_symmetry_2
Co1 O2 2.018(2) .
Co1 O4 2.039(3) .
Co1 O3 2.079(3) .
Co1 N1 2.098(3) .
Co1 O1 2.187(3) .
O3 H3B 0.9412 .
O3 H3 0.8200 .
C6 C7 1.380(4) .
C6 C5 1.396(3) .
C6 C8 1.501(4) .
O1 H1C 0.9758 .
O1 H1B 0.8200 .
C7 C2 1.379(4) .
C7 H7 0.9300 .
C4 C3 1.385(4) .
C4 C5 1.390(4) .
C4 C9 1.494(3) .
N1 C13 1.332(4) .
N1 C12 1.332(4) .
O2 C8 1.275(3) 1_545
O6 C8 1.240(3) .
C2 C3 1.393(3) .
C2 C1 1.495(4) .
O4 C1 1.258(3) .
C5 H5 0.9300 .
C3 H3A 0.9300 .
C1 O5 1.252(4) .
C8 O2 1.275(3) 1_565
C11 C12 1.373(4) .
C11 C9 1.391(4) 8_465
C11 H11 0.9300 .
C12 H12 0.9300 .
C9 C10 1.375(4) .
C9 C11 1.391(4) 8_566
C10 C13 1.380(4) 8_566
C10 H10 0.9300 .
C13 C10 1.380(4) 8_465
C13 H13 0.9300 .
O7 H7D 0.8644 .
O7 H7C 0.8656 .

loop_
_geom_torsion_atom_site_label_1
_geom_torsion_atom_site_label_2
_geom_torsion_atom_site_label_3
_geom_torsion_atom_site_label_4
_geom_torsion
_geom_torsion_site_symmetry_1
_geom_torsion_site_symmetry_4
C5 C6 C7 C2 2.3(4) . .
C8 C6 C7 C2 -178.0(2) . .
O2 Co1 N1 C13 9.1(3) . .
O4 Co1 N1 C13 170.5(2) . .
O3 Co1 N1 C13 -91.4(2) . .
O1 Co1 N1 C13 82.4(2) . .
O2 Co1 N1 C12 -175.5(2) . .
O4 Co1 N1 C12 -14.1(2) . .
O3 Co1 N1 C12 84.0(2) . .
O1 Co1 N1 C12 -102.3(2) . .
O4 Co1 O2 C8 -171.34(18) . 1_545
O3 Co1 O2 C8 85.2(2) . 1_545
N1 Co1 O2 C8 -14.0(3) . 1_545
O1 Co1 O2 C8 -88.7(2) . 1_545
C6 C7 C2 C3 -2.9(4) . .
C6 C7 C2 C1 176.3(2) . .
O2 Co1 O4 C1 -29.7(2) . .
O3 Co1 O4 C1 72.5(2) . .
N1 Co1 O4 C1 165.30(19) . .
O1 Co1 O4 C1 -108.9(2) . .
C3 C4 C5 C6 -2.0(4) . .
C9 C4 C5 C6 179.2(2) . .
C7 C6 C5 C4 0.2(4) . .
C8 C6 C5 C4 -179.5(2) . .
C5 C4 C3 C2 1.5(4) . .
C9 C4 C3 C2 -179.8(2) . .
C7 C2 C3 C4 1.0(4) . .
C1 C2 C3 C4 -178.3(2) . .
Co1 O4 C1 O5 3.8(3) . .
Co1 O4 C1 C2 -175.28(19) . .
C7 C2 C1 O5 -157.9(3) . .
C3 C2 C1 O5 21.4(4) . .
C7 C2 C1 O4 21.2(4) . .
C3 C2 C1 O4 -159.5(3) . .
C7 C6 C8 O6 4.0(4) . .
C5 C6 C8 O6 -176.3(3) . .
C7 C6 C8 O2 -175.7(2) . 1_565
C5 C6 C8 O2 3.9(4) . 1_565
C13 N1 C12 C11 0.7(5) . .
Co1 N1 C12 C11 -175.0(3) . .
C9 C11 C12 N1 0.3(5) 8_465 .
C3 C4 C9 C10 178.1(3) . .
C5 C4 C9 C10 -3.2(4) . .
C3 C4 C9 C11 -3.2(4) . 8_566
C5 C4 C9 C11 175.5(3) . 8_566
C11 C9 C10 C13 -3.2(5) 8_566 8_566
C4 C9 C10 C13 175.6(3) . 8_566
C12 N1 C13 C10 0.3(5) . 8_465
Co1 N1 C13 C10 175.9(2) . 8_465
